data_1526041
loop_
_publ_author_name
'Floros, N.'
'Raveau, B.'
'Michel, C.'
'Hervieu, M.'

_publ_section_title
;
 Calcium insertion in the Na4 Mn9 O18 tunnel structure: Na1.1 Ca1.8 Mn9
 O18
;
_journal_name_full 'Journal of Solid State Chemistry'
_journal_page_first 34
_journal_page_last 41
_journal_volume 162
_journal_year 2001
_chemical_formula_sum 'Ca2 Mn9 Na1.25 O18'
_chemical_name_systematic 'Na1.25 Ca2 Mn9 O18'
_space_group_IT_number 62
_symmetry_space_group_name_Hall '-P 2ac 2n'
_symmetry_space_group_name_H-M 'P n m a'
_cell_angle_alpha 90
_cell_angle_beta 90
_cell_angle_gamma 90
_cell_formula_units_Z 4
_cell_length_a 26.419
_cell_length_b 5.6466
_cell_length_c 9.1385
_cell_volume 1363.259
_citation_journal_id_ASTM JSSCBI
_cod_data_source_file Floros_JSSCBI_2001_1731.cif
_cod_data_source_block Ca2Mn9Na1.25O18
_cod_database_code 1526041

loop_
_symmetry_equiv_pos_as_xyz
x,y,z
-x+1/2,-y,z+1/2
x+1/2,-y+1/2,-z+1/2
-x,y+1/2,-z
-x,-y,-z
x-1/2,y,-z-1/2
-x-1/2,y-1/2,z-1/2
x,-y-1/2,z

loop_
_atom_site_label
_atom_site_type_symbol
_atom_site_fract_x
_atom_site_fract_y
_atom_site_fract_z
_atom_site_occupancy
_atom_site_U_iso_or_equiv
Ca1 Ca+2 0.1999 0.042 0.218 0.5 0.0
O12 O-2 0.7224 0.25 0.837 1 0.0
O10 O-2 0.8254 0.25 0.569 1 0.0
Ca2 Ca+2 0.0029 0.043 0.118 0.5 0.0
O13 O-2 0.5633 0.25 0.53 1 0.0
O8 O-2 0.8396 0.25 0.965 1 0.0
Mn4 Mn+3 0.1067 -0.004 0.012 1 0.0
O14 O-2 0.4367 0.25 0.47 1 0.0
Mn7 Mn+3 0.911 0.25 0.638 1 0.0
O3 O-2 0.3509 0 0.304 1 0.0
Mn3 Mn+4 0.6939 0.25 0.649 1 0.0
O6 O-2 0.9984 0.25 0.638 1 0.0
Mn2 Mn+4 0.3064 0.25 0.362 1 0.0
Mn6 Mn+3 0.0942 0.25 0.374 1 0.0
O7 O-2 0.1604 0.25 0.035 1 0.0
Mn5 Mn+3 0.3021 0.014 0.0445 1 0.0
O2 O-2 0.2715 0 0.416 1 0.0
O4 O-2 0.0739 0 0.506 1 0.0
Na1 Na+1 0.4124 0.25 0.203 0.625 0.0
O1 O-2 0.0992 0 0.259 1 0.0
Mn1 Mn+4 0 0 0.5 1 0.0
Na2 Na+1 0.5876 0.25 0.797 0.625 0.0
O5 O-2 0.0016 0.25 0.362 1 0.0
O9 O-2 0.1746 0.25 0.431 1 0.0
O11 O-2 0.2776 0.25 0.163 1 0.0
